data_4073192
loop_
_publ_author_name
'Nemykin, Victor N.'
'Maximov, Alexander Y.'
'Koposov, Alexey Y.'

_publ_section_title
;
 Mercury-Free Preparation, Characterization, and Molecular Structure of
 Tricyanovinylferrocene Using an Unusual Reaction between Ferrocene and
 Tetracyanoethylene
;
_journal_issue 13
_journal_name_full Organometallics
_journal_page_first 3138
_journal_paper_doi 10.1021/om070160k
_journal_volume 26
_journal_year 2007
_chemical_formula_moiety 'C15 H9 Fe1 N3'
_chemical_formula_sum 'C15 H9 Fe N3'
_chemical_formula_weight 287.10
_space_group_IT_number 11
_symmetry_cell_setting monoclinic
_symmetry_space_group_name_Hall '-P 2yb'
_symmetry_space_group_name_H-M 'P 1 21/m 1'
_atom_sites_solution_hydrogens geom
_atom_sites_solution_primary direct
_audit_creation_date 06-01-12
_audit_creation_method CRYSTALS_ver_12.39
_cell_angle_alpha 90
_cell_angle_beta 106.35(2)
_cell_angle_gamma 90
_cell_formula_units_Z 2
_cell_length_a 9.688(2)
_cell_length_b 9.907(3)
_cell_length_c 6.989(2)
_cell_measurement_reflns_used 25
_cell_measurement_temperature 293
_cell_measurement_theta_max 18
_cell_measurement_theta_min 15
_cell_volume 643.7(3)
_computing_cell_refinement 'Win AFC'
_computing_data_collection 'Win AFC'
_computing_data_reduction 'TeXsan 10.3b'
_computing_molecular_graphics 'CAMERON (Watkin et al 1996)'
_computing_publication_material 'CRYSTALS (Betteridge et al 2003)'
_computing_structure_refinement 'CRYSTALS (Betteridge et al 2003)'
_computing_structure_solution 'SIR92 (Altomare et al, 1994)'
_diffrn_ambient_temperature 293
_diffrn_measured_fraction_theta_full 1.000
_diffrn_measured_fraction_theta_max 1.000
_diffrn_measurement_device_type 'Rigaku AFC-7R'
_diffrn_measurement_method \w/2\q
_diffrn_radiation_monochromator graphite
_diffrn_radiation_type 'Mo K\a'
_diffrn_radiation_wavelength 0.71073
_diffrn_reflns_av_R_equivalents 0.000
_diffrn_reflns_limit_h_max 13
_diffrn_reflns_limit_h_min 0
_diffrn_reflns_limit_k_max 13
_diffrn_reflns_limit_k_min 0
_diffrn_reflns_limit_l_max 9
_diffrn_reflns_limit_l_min -9
_diffrn_reflns_number 1981
_diffrn_reflns_theta_full 29.994
_diffrn_reflns_theta_max 29.994
_diffrn_reflns_theta_min 2.191
_diffrn_standards_decay_% 8.00
_diffrn_standards_interval_count 150
_diffrn_standards_number 3
_exptl_absorpt_coefficient_mu 1.158
_exptl_absorpt_correction_T_max 0.82
_exptl_absorpt_correction_T_min 0.69
_exptl_absorpt_correction_type psi-scan
_exptl_absorpt_process_details
; 
 Azimutal absorption correction (North et al, 1968) 
;
_exptl_crystal_colour blue
_exptl_crystal_density_diffrn 1.481
_exptl_crystal_description block
_exptl_crystal_F_000 292
_exptl_crystal_size_max 0.48
_exptl_crystal_size_mid 0.33
_exptl_crystal_size_min 0.17
_refine_diff_density_max 0.52
_refine_diff_density_min -0.50
_refine_ls_extinction_method None
_refine_ls_goodness_of_fit_ref 1.1690
_refine_ls_hydrogen_treatment refxyz
_refine_ls_matrix_type full
_refine_ls_number_parameters 135
_refine_ls_number_reflns 1805
_refine_ls_number_restraints 20
_refine_ls_R_factor_all 0.0363
_refine_ls_R_factor_gt 0.0324
_refine_ls_shift/su_max 0.000286
_refine_ls_structure_factor_coef Fsqd
_refine_ls_weighting_details
;
 Method, part 1, Chebychev polynomial, (Watkin, 1994, Prince, 1982) 
 [weight] = 1.0/[A~0~*T~0~(x)+A~1~*T~1~(x) ... +A~n-1~]*T~n-1~(x)] 
 where A~i~ are the Chebychev coefficients listed below and x= Fcalc/Fmax 
 Method = Robust Weighting (Prince, 1982) 
 W = [weight] * [1-(deltaF/6*sigmaF)^2^]^2^ 
 A~i~ are: 
 935. 0.147E+04 0.116E+04 501. 238. 
;
_refine_ls_weighting_scheme calc
_refine_ls_wR_factor_all 0.0666
_refine_ls_wR_factor_gt 0.0597
_refine_ls_wR_factor_ref 0.0597
_reflns_limit_h_max 13
_reflns_limit_h_min -13
_reflns_limit_k_max 13
_reflns_limit_k_min 0
_reflns_limit_l_max 9
_reflns_limit_l_min 0
_reflns_number_gt 1805
_reflns_number_total 1974
_reflns_threshold_expression I>3.00u(I)
_oxford_diffrn_Wilson_B_factor 2.77
_oxford_diffrn_Wilson_scale 0.09
_oxford_refine_ls_scale 3.46(6)
_oxford_structure_analysis_title 'SHELXL on TEXSAN'
_cod_data_source_file om070160k-file001.cif
_cod_data_source_block CRYSTALS_cif
_cod_depositor_comments
;
The following automatic conversions were performed:

'_symmetry_cell_setting' value 'Monoclinic' changed to 'monoclinic'
according to /home/saulius/struct/CIF-dictionaries/cif_core.dic
dictionary named 'cif_core.dic' version 2.4.1 from 2010-06-29.

Automatic conversion script
Id: cif_fix_values 1715 2011-07-08 13:25:40Z adriana 
;
_cod_original_sg_symbol_H-M 'P 1 21/m 1 '
_cod_original_formula_sum 'C15 H9 Fe1 N3'
_cod_database_code 4073192

loop_
_symmetry_equiv_pos_as_xyz
x,y,z
-x,-y,-z
-x,y+1/2,-z
x,-y+1/2,z

loop_
_atom_site_label
_atom_site_type_symbol
_atom_site_fract_x
_atom_site_fract_y
_atom_site_fract_z
_atom_site_U_iso_or_equiv
_atom_site_occupancy
_atom_site_adp_type
_atom_site_refinement_flags_posn
_atom_site_refinement_flags_adp
Fe1 Fe 0.125366(19) 0.2500 0.70550(2) 0.0321 1.0000 Uani DS T
C2 C 0.10800(14) 0.13297(13) 0.93598(16) 0.0490 1.0000 Uani D .
C3 C -0.03040(12) 0.17898(16) 0.82741(17) 0.0535 1.0000 Uani D .
C4 C 0.2973(2) 0.2500 0.5871(3) 0.0525 1.0000 Uani DS T
C5 C 0.21041(15) 0.13450(14) 0.52265(19) 0.0533 1.0000 Uani D .
C6 C 0.06935(16) 0.17824(14) 0.41973(17) 0.0542 1.0000 Uani D .
C7 C 0.3444(2) 0.2144(2) 1.1113(3) 0.0395 0.5000 Uani . .
C8 C 0.4468(2) 0.3068(3) 1.1961(4) 0.0484 0.5000 Uani . .
C9 C 0.3876(5) 0.0734(5) 1.1335(6) 0.0582 0.5000 Uani . .
C10 C 0.4183(5) 0.4476(5) 1.2031(9) 0.0650 0.5000 Uani . .
C11 C 0.5924(2) 0.2500 1.2916(4) 0.0811 1.0000 Uani S T
N12 N 0.4205(10) -0.0389(10) 1.1458(15) 0.0963 0.5000 Uani . .
N13 N 0.3977(9) 0.5553(10) 1.2173(16) 0.0979 0.5000 Uani . .
N14 N 0.7084(3) 0.2500 1.3632(6) 0.1186 1.0000 Uani S T
C1 C 0.19427(16) 0.2500 1.0079(2) 0.0418 1.0000 Uani DS T
H31 H -0.1070(16) 0.1230(16) 0.759(3) 0.0647 1.0000 Uiso D .
H41 H 0.3919(18) 0.2500 0.662(3) 0.0654 1.0000 Uiso DS .
H51 H 0.2380(17) 0.0475(14) 0.556(2) 0.0676 1.0000 Uiso D .
H4 H 0.1389(14) 0.0451(13) 0.948(2) 0.0500 1.0000 Uiso D .
H7 H -0.0124(14) 0.1219(15) 0.362(2) 0.0500 1.0000 Uiso D .

loop_
_atom_site_aniso_label
_atom_site_aniso_U_11
_atom_site_aniso_U_22
_atom_site_aniso_U_33
_atom_site_aniso_U_23
_atom_site_aniso_U_13
_atom_site_aniso_U_12
Fe1 0.03457(12) 0.03390(11) 0.02885(11) 0.0000 0.01052(6) 0.0000
C2 0.0605(6) 0.0482(5) 0.0404(5) 0.0101(4) 0.0177(4) -0.0029(5)
C3 0.0417(5) 0.0781(9) 0.0421(5) 0.0007(5) 0.0139(4) -0.0176(6)
C4 0.0470(8) 0.0698(11) 0.0479(8) 0.0000 0.0250(6) 0.0000
C5 0.0646(7) 0.0524(6) 0.0497(6) -0.0065(5) 0.0271(5) 0.0078(5)
C6 0.0627(6) 0.0659(8) 0.0343(5) -0.0121(5) 0.0143(4) -0.0075(6)
C7 0.0407(8) 0.0442(11) 0.0342(7) 0.0024(5) 0.0117(6) 0.0023(6)
C8 0.0364(9) 0.0561(10) 0.0483(10) -0.0020(9) 0.0046(8) -0.0027(9)
C9 0.054(2) 0.056(2) 0.0604(19) 0.0047(14) 0.0079(15) 0.0104(14)
C10 0.0507(18) 0.0543(19) 0.084(3) -0.010(2) 0.0097(19) -0.0107(14)
C11 0.0443(9) 0.113(2) 0.0747(15) 0.0000 -0.0022(9) 0.0000
N12 0.080(4) 0.072(4) 0.131(6) 0.004(3) 0.019(3) 0.024(3)
N13 0.062(2) 0.067(2) 0.157(8) -0.015(4) 0.018(3) -0.0169(19)
N14 0.0514(11) 0.142(3) 0.136(3) 0.0000 -0.0163(13) 0.0000
C1 0.0368(6) 0.0601(8) 0.0297(5) 0.0000 0.0112(4) 0.0000

loop_
_atom_type_symbol
_atom_type_scat_dispersion_real
_atom_type_scat_dispersion_imag
_atom_type_scat_Cromer_Mann_a1
_atom_type_scat_Cromer_Mann_b1
_atom_type_scat_Cromer_Mann_a2
_atom_type_scat_Cromer_Mann_b2
_atom_type_scat_Cromer_Mann_a3
_atom_type_scat_Cromer_Mann_b3
_atom_type_scat_Cromer_Mann_a4
_atom_type_scat_Cromer_Mann_b4
_atom_type_scat_Cromer_Mann_c
_atom_type_scat_source
C 0.0033 0.0016 2.3100 20.8439 1.0200 10.2075 1.5886 0.5687 0.8650 51.6512 0.2156 'International Tables Vol C 4.2.6.8 and 6.1.1.4'
H 0.0000 0.0000 0.4930 10.5109 0.3229 26.1257 0.1402 3.1424 0.0408 57.7998 0.0030 'International Tables Vol C 4.2.6.8 and 6.1.1.4'
Fe 0.3463 0.8444 11.7695 4.7611 7.3573 0.3072 3.5222 15.3535 2.3045 76.8805 1.0369 'International Tables Vol C 4.2.6.8 and 6.1.1.4'
N 0.0061 0.0033 12.2126 0.0057 3.1322 9.8933 2.0125 28.9975 1.1663 0.5826 -11.5290 'International Tables Vol C 4.2.6.8 and 6.1.1.4'

loop_
_geom_angle_atom_site_label_1
_geom_angle_site_symmetry_1
_geom_angle_atom_site_label_2
_geom_angle_atom_site_label_3
_geom_angle_site_symmetry_3
_geom_angle
_geom_angle_publ_flag
C3 4_555 Fe1 C5 4_555 122.52(6) yes
C3 4_555 Fe1 C6 4_555 105.20(6) yes
C5 4_555 Fe1 C6 4_555 40.59(6) yes
C3 4_555 Fe1 C2 4_555 40.60(5) yes
C5 4_555 Fe1 C2 4_555 108.25(6) yes
C6 4_555 Fe1 C2 4_555 121.21(6) yes
C3 4_555 Fe1 C2 . 68.40(6) yes
C5 4_555 Fe1 C2 . 161.79(6) yes
C6 4_555 Fe1 C2 . 156.28(6) yes
C2 4_555 Fe1 C2 . 69.67(8) yes
C3 4_555 Fe1 C3 . 40.05(9) yes
C5 4_555 Fe1 C3 . 156.83(6) yes
C6 4_555 Fe1 C3 . 120.02(6) yes
C2 4_555 Fe1 C3 . 68.40(6) yes
C2 . Fe1 C3 . 40.60(5) yes
C3 4_555 Fe1 C4 . 159.84(5) yes
C5 4_555 Fe1 C4 . 40.32(5) yes
C6 4_555 Fe1 C4 . 68.25(7) yes
C2 4_555 Fe1 C4 . 125.20(6) yes
C2 . Fe1 C4 . 125.20(6) yes
C3 4_555 Fe1 C5 . 156.83(6) yes
C5 4_555 Fe1 C5 . 67.75(8) yes
C6 4_555 Fe1 C5 . 68.18(6) yes
C2 4_555 Fe1 C5 . 161.79(6) yes
C2 . Fe1 C5 . 108.25(6) yes
C3 4_555 Fe1 C6 . 120.02(6) yes
C5 4_555 Fe1 C6 . 68.18(6) yes
C6 4_555 Fe1 C6 . 40.71(8) yes
C2 4_555 Fe1 C6 . 156.28(6) yes
C2 . Fe1 C6 . 121.21(6) yes
C3 4_555 Fe1 C1 . 68.45(6) yes
C5 4_555 Fe1 C1 . 125.20(5) yes
C6 4_555 Fe1 C1 . 159.48(4) yes
C2 4_555 Fe1 C1 . 41.40(4) yes
C2 . Fe1 C1 . 41.40(4) yes
C3 . Fe1 C4 . 159.84(5) yes
C3 . Fe1 C5 . 122.52(6) yes
C4 . Fe1 C5 . 40.32(5) yes
C3 . Fe1 C6 . 105.20(6) yes
C4 . Fe1 C6 . 68.25(7) yes
C5 . Fe1 C6 . 40.59(6) yes
C3 . Fe1 C1 . 68.45(6) yes
C4 . Fe1 C1 . 110.65(7) yes
C5 . Fe1 C1 . 125.20(5) yes
C6 . Fe1 C1 . 159.48(4) yes
Fe1 . C2 C3 . 70.65(7) yes
Fe1 . C2 C1 . 69.29(7) yes
C3 . C2 C1 . 107.32(11) yes
Fe1 . C2 H4 . 121.0(9) no
C3 . C2 H4 . 126.1(8) no
C1 . C2 H4 . 126.4(8) no
C2 . C3 C3 4_555 108.76(8) yes
C2 . C3 Fe1 . 68.75(6) yes
C3 4_555 C3 Fe1 . 69.98(4) yes
C2 . C3 H31 . 125.0(9) no
C3 4_555 C3 H31 . 126.1(9) no
Fe1 . C3 H31 . 123.7(12) no
C5 4_555 C4 Fe1 . 69.66(8) yes
C5 4_555 C4 C5 . 107.74(17) yes
Fe1 . C4 C5 . 69.66(8) yes
C5 4_555 C4 H41 . 126.11(9) no
Fe1 . C4 H41 . 124.4(14) no
C5 . C4 H41 . 126.11(9) no
C4 . C5 Fe1 . 70.02(8) yes
C4 . C5 C6 . 108.37(12) yes
Fe1 . C5 C6 . 69.38(7) yes
C4 . C5 H51 . 125.2(10) no
Fe1 . C5 H51 . 120.5(11) no
C6 . C5 H51 . 126.0(10) no
C6 4_555 C6 C5 . 107.75(8) yes
C6 4_555 C6 Fe1 . 69.65(4) yes
C5 . C6 Fe1 . 70.04(7) yes
C6 4_555 C6 H7 . 125.5(9) no
C5 . C6 H7 . 126.7(9) no
Fe1 . C6 H7 . 125.1(9) no
C10 4_555 C7 C8 4_555 52.2(2) yes
C10 4_555 C7 C8 . 106.1(2) yes
C8 4_555 C7 C8 . 54.3(3) yes
C10 4_555 C7 C9 . 14.5(2) yes
C8 4_555 C7 C9 . 62.5(2) yes
C8 . C7 C9 . 116.7(3) yes
C10 4_555 C7 C1 . 128.8(2) yes
C8 4_555 C7 C1 . 174.2(2) yes
C8 . C7 C1 . 123.48(18) yes
C9 . C7 C1 . 119.8(2) yes
C7 . C8 C9 4_555 105.2(3) yes
C7 . C8 C8 4_555 47.57(14) yes
C9 4_555 C8 C8 4_555 152.56(19) yes
C7 . C8 C7 4_555 30.58(19) yes
C9 4_555 C8 C7 4_555 74.7(3) yes
C8 4_555 C8 C7 4_555 78.15(19) yes
C7 . C8 C10 . 123.4(3) yes
C9 4_555 C8 C10 . 22.09(18) yes
C8 4_555 C8 C10 . 168.1(2) yes
C7 4_555 C8 C10 . 93.2(3) yes
C7 . C8 C11 . 115.1(2) yes
C9 4_555 C8 C11 . 138.3(2) yes
C8 4_555 C8 C11 . 67.80(10) yes
C7 4_555 C8 C11 . 145.3(3) yes
C10 . C8 C11 . 121.5(2) yes
C7 . C9 N13 4_555 155.1(5) yes
C7 . C9 C8 4_555 42.81(19) yes
N13 4_555 C9 C8 4_555 134.5(6) yes
C7 . C9 N12 . 178.2(7) yes
N13 4_555 C9 N12 . 26.1(6) yes
C8 4_555 C9 N12 . 138.4(7) yes
C8 . C10 C7 4_555 34.61(15) yes
C8 . C10 N12 4_555 148.4(7) yes
C7 4_555 C10 N12 4_555 136.1(8) yes
C8 . C10 N13 . 176.9(8) yes
C7 4_555 C10 N13 . 146.7(6) yes
N12 4_555 C10 N13 . 34.2(6) yes
C8 . C11 C8 4_555 44.4(2) yes
C8 . C11 N14 . 157.75(11) yes
C8 4_555 C11 N14 . 157.75(11) yes
C9 . N12 C10 4_555 27.6(4) yes
C9 4_555 N13 C10 . 20.7(3) yes
C7 . C1 C7 4_555 27.72(16) yes
C7 . C1 C2 4_555 139.70(11) yes
C7 4_555 C1 C2 4_555 112.06(10) yes
C7 . C1 C2 . 112.06(10) yes
C7 4_555 C1 C2 . 139.70(11) yes
C2 4_555 C1 C2 . 107.80(14) yes
C7 . C1 Fe1 . 120.02(11) yes
C7 4_555 C1 Fe1 . 120.02(11) yes
C2 4_555 C1 Fe1 . 69.31(7) yes
C2 . C1 Fe1 . 69.31(7) yes

loop_
_geom_bond_atom_site_label_1
_geom_bond_atom_site_label_2
_geom_bond_site_symmetry_2
_geom_bond_distance
_geom_bond_publ_flag
Fe1 C3 4_555 2.0548(11) yes
Fe1 C5 4_555 2.0529(11) yes
Fe1 C6 4_555 2.0442(13) yes
Fe1 C2 4_555 2.0298(11) yes
Fe1 C2 . 2.0298(11) yes
Fe1 C3 . 2.0548(11) yes
Fe1 C4 . 2.0577(17) yes
Fe1 C5 . 2.0529(11) yes
Fe1 C6 . 2.0442(13) yes
Fe1 C1 . 2.0296(15) yes
C2 C3 . 1.4172(18) yes
C2 C1 . 1.4349(16) yes
C2 H4 . 0.917(13) no
C3 C3 4_555 1.407(3) yes
C3 H31 . 0.943(14) no
C4 C5 4_555 1.4167(18) yes
C4 C5 . 1.4167(18) yes
C4 H41 . 0.918(16) no
C5 C6 . 1.421(2) yes
C5 H51 . 0.913(14) no
C6 C6 4_555 1.422(3) yes
C6 H7 . 0.961(13) no
C7 C10 4_555 1.800(5) yes
C7 C8 4_555 1.024(3) yes
C7 C8 . 1.358(3) yes
C7 C9 . 1.453(5) yes
C7 C1 . 1.473(2) yes
C8 C9 4_555 1.336(5) yes
C8 C8 4_555 1.126(5) yes
C8 C10 . 1.425(5) yes
C8 C11 . 1.491(3) yes
C9 N13 4_555 1.395(9) yes
C9 N12 . 1.154(11) yes
C10 N12 4_555 0.992(12) yes
C10 N13 . 1.095(11) yes
C11 N14 . 1.094(3) yes
